data_7001372
loop_
_publ_author_name
'Gasser, Gilles'
'Brosch, Oliver'
'Ewers, Alexandra'
'Weyherm\"uller, Thomas'
'Metzler-Nolte, Nils'

_publ_section_title
;
 Synthesis and characterisation of hetero-bimetallic organometallic
 phenylalanine and PNA monomer derivatives
;
_journal_issue 22
_journal_name_full 'Dalton Transactions'
_journal_page_first 4310
_journal_page_last 4317
_journal_paper_doi 10.1039/b819169g
_journal_year 2009
_chemical_absolute_configuration rm
_chemical_formula_sum 'C23 H22 Fe N2 O2'
_chemical_formula_weight 414.28
_chemical_name_systematic
;
?
;
_space_group_IT_number 152
_symmetry_cell_setting trigonal
_symmetry_space_group_name_Hall 'P 31 2"'
_symmetry_space_group_name_H-M 'P 31 2 1'
_atom_sites_solution_hydrogens geom
_atom_sites_solution_primary direct
_atom_sites_solution_secondary difmap
_audit_creation_method SHELXL-97
_cell_angle_alpha 90.00
_cell_angle_beta 90.00
_cell_angle_gamma 120.00
_cell_formula_units_Z 6
_cell_length_a 9.6860(10)
_cell_length_b 9.6860(10)
_cell_length_c 36.733(5)
_cell_measurement_reflns_used 4578
_cell_measurement_temperature 100(2)
_cell_measurement_theta_max 22.35
_cell_measurement_theta_min 2.73
_cell_volume 2984.5(6)
_computing_cell_refinement 'DENZO / Scalepack'
_computing_data_collection 'DENZO / Scalepack'
_computing_data_reduction 'DENZO / Scalepack'
_computing_structure_refinement 'SHELXL-97 (Sheldrick, 1997)'
_computing_structure_solution 'SHELXS-97 (Sheldrick, 1990)'
_diffrn_ambient_temperature 100(2)
_diffrn_measured_fraction_theta_full 0.978
_diffrn_measured_fraction_theta_max 0.978
_diffrn_measurement_device_type 'Nonius KappaCCD'
_diffrn_radiation_monochromator graphite
_diffrn_radiation_source 'fine-focus sealed tube'
_diffrn_radiation_type MoK\a
_diffrn_radiation_wavelength 0.71073
_diffrn_reflns_av_R_equivalents 0.2138
_diffrn_reflns_av_sigmaI/netI 0.1729
_diffrn_reflns_limit_h_max 10
_diffrn_reflns_limit_h_min -5
_diffrn_reflns_limit_k_max 10
_diffrn_reflns_limit_k_min -10
_diffrn_reflns_limit_l_max 39
_diffrn_reflns_limit_l_min -37
_diffrn_reflns_number 6782
_diffrn_reflns_theta_full 22.50
_diffrn_reflns_theta_max 22.50
_diffrn_reflns_theta_min 2.43
_exptl_absorpt_coefficient_mu 0.779
_exptl_absorpt_correction_T_max 0.978
_exptl_absorpt_correction_T_min 0.765
_exptl_absorpt_correction_type multi-scan
_exptl_crystal_colour yellow-orange
_exptl_crystal_density_diffrn 1.383
_exptl_crystal_density_method 'not measured'
_exptl_crystal_description 'tranparent column'
_exptl_crystal_F_000 1296
_exptl_crystal_size_max 0.32
_exptl_crystal_size_mid 0.14
_exptl_crystal_size_min 0.14
_refine_diff_density_max 0.476
_refine_diff_density_min -0.427
_refine_diff_density_rms 0.110
_refine_ls_abs_structure_details 'Flack H D (1983), Acta Cryst. A39, 876-881'
_refine_ls_abs_structure_Flack -0.03(4)
_refine_ls_extinction_method none
_refine_ls_goodness_of_fit_ref 1.063
_refine_ls_hydrogen_treatment constr
_refine_ls_matrix_type full
_refine_ls_number_parameters 253
_refine_ls_number_reflns 2560
_refine_ls_number_restraints 30
_refine_ls_restrained_S_all 1.066
_refine_ls_R_factor_all 0.1231
_refine_ls_R_factor_gt 0.0694
_refine_ls_shift/su_max 0.000
_refine_ls_shift/su_mean 0.000
_refine_ls_structure_factor_coef Fsqd
_refine_ls_weighting_details 'calc w=1/[\s^2^(Fo^2^)+(0.0470P)^2^+1.8770P] where P=(Fo^2^+2Fc^2^)/3'
_refine_ls_weighting_scheme calc
_refine_ls_wR_factor_gt 0.1166
_refine_ls_wR_factor_ref 0.1337
_reflns_number_gt 1845
_reflns_number_total 2560
_reflns_threshold_expression >2sigma(I)
_cod_data_source_file b819169g.txt
_cod_data_source_block 3a
_cod_depositor_comments
;
The following automatic conversions were performed:
'_symmetry_cell_setting' value 'Trigonal' changed to 'trigonal' according
to '/home/saulius/struct/CIF-dictionaries/cif_core.dic' dictionary named
'cif_core.dic' version 2.4.1 from
2010-06-29.

'_exptl_absorpt_correction_type' value 'Multi-Scan' changed
to 'multi-scan' according to
'/home/saulius/struct/CIF-dictionaries/cif_core.dic' dictionary named
'cif_core.dic' version 2.4.1 from 2010-06-29.

Automatic conversion script
Id: cif_fix_enum 1527 2010-12-29 10:47:43Z saulius 
;
_cod_original_sg_symbol_H-M P3(1)21
_cod_database_code 7001372

loop_
_symmetry_equiv_pos_as_xyz
'x, y, z'
'-y, x-y, z+1/3'
'-x+y, -x, z+2/3'
'y, x, -z'
'x-y, -y, -z+2/3'
'-x, -x+y, -z+1/3'

loop_
_atom_site_label
_atom_site_type_symbol
_atom_site_fract_x
_atom_site_fract_y
_atom_site_fract_z
_atom_site_U_iso_or_equiv
_atom_site_adp_type
_atom_site_occupancy
_atom_site_symmetry_multiplicity
_atom_site_calc_flag
_atom_site_refinement_flags
_atom_site_disorder_assembly
_atom_site_disorder_group
Fe1 Fe 0.71536(12) 0.78516(12) 0.09195(3) 0.0286(3) Uani 1 1 d . . .
C1 C 0.7344(8) 0.8709(8) 0.0403(2) 0.029(2) Uani 1 1 d . . .
C2 C 0.5733(8) 0.7497(8) 0.0477(2) 0.0270(18) Uani 1 1 d . . .
H2 H 0.4824 0.7627 0.0469 0.032 Uiso 1 1 calc R . .
C3 C 0.5729(8) 0.6077(9) 0.0566(2) 0.0371(19) Uani 1 1 d . . .
H3 H 0.4811 0.5093 0.0628 0.045 Uiso 1 1 calc R . .
C4 C 0.7304(9) 0.6347(8) 0.0548(2) 0.0319(17) Uani 1 1 d . . .
H4 H 0.7632 0.5590 0.0596 0.038 Uiso 1 1 calc R . .
C5 C 0.8316(9) 0.7985(8) 0.04431(19) 0.0225(16) Uani 1 1 d . . .
H5 H 0.9436 0.8500 0.0407 0.027 Uiso 1 1 calc R . .
C6 C 0.7851(8) 1.0367(8) 0.02616(18) 0.0204(17) Uani 1 1 d . . .
O6 O 0.6821(5) 1.0730(5) 0.01765(13) 0.0255(12) Uani 1 1 d . . .
N7 N 0.9420(6) 1.1397(6) 0.02323(16) 0.0213(14) Uani 1 1 d . . .
H7 H 1.0084 1.1102 0.0316 0.026 Uiso 1 1 calc R . .
C8 C 1.0085(7) 1.2971(7) 0.0071(2) 0.0269(18) Uani 1 1 d . . .
H8 H 0.9307 1.3356 0.0102 0.032 Uiso 1 1 calc R . .
C9 C 1.0413(7) 1.2930(8) -0.0339(2) 0.0222(16) Uani 1 1 d . . .
O9 O 1.0762(5) 1.1955(5) -0.04663(15) 0.0304(14) Uani 1 1 d . . .
N10 N 1.0394(7) 1.4089(6) -0.05398(17) 0.0285(15) Uani 1 1 d . . .
H10 H 1.0069 1.4702 -0.0439 0.034 Uiso 1 1 calc R . .
C11 C 1.0903(9) 1.4349(8) -0.0921(2) 0.0310(19) Uani 1 1 d . . .
H11A H 0.9974 1.4065 -0.1080 0.037 Uiso 1 1 calc R . .
H11B H 1.1345 1.3655 -0.0985 0.037 Uiso 1 1 calc R . .
C12 C 1.2128(9) 1.6037(9) -0.0980(2) 0.0279(18) Uani 1 1 d . . .
C13 C 1.3084(9) 1.7400(10) -0.1028(2) 0.039(2) Uani 1 1 d . . .
H13 H 1.3850 1.8491 -0.1066 0.047 Uiso 1 1 calc R . .
C14 C 1.1680(7) 1.4178(8) 0.0253(2) 0.0265(18) Uani 1 1 d . . .
H14A H 1.2379 1.3704 0.0260 0.032 Uiso 1 1 calc R . .
H14B H 1.2210 1.5144 0.0099 0.032 Uiso 1 1 calc R . .
C15 C 1.1545(8) 1.4673(7) 0.0632(2) 0.0254(17) Uani 1 1 d . . .
C16 C 1.1682(7) 1.3878(8) 0.0941(2) 0.0298(19) Uani 1 1 d . . .
H16 H 1.1785 1.2961 0.0909 0.036 Uiso 1 1 calc R . .
C17 C 1.1669(9) 1.4409(9) 0.1288(2) 0.041(2) Uani 1 1 d . . .
H17 H 1.1741 1.3847 0.1492 0.049 Uiso 1 1 calc R . .
C18 C 1.1551(8) 1.5770(9) 0.1339(3) 0.037(2) Uani 1 1 d . . .
H18 H 1.1574 1.6158 0.1577 0.044 Uiso 1 1 calc R . .
C19 C 1.1396(8) 1.6573(8) 0.1034(2) 0.035(2) Uani 1 1 d . . .
H19 H 1.1284 1.7485 0.1067 0.042 Uiso 1 1 calc R . .
C20 C 1.1409(8) 1.6025(8) 0.0693(2) 0.0282(18) Uani 1 1 d . . .
H20 H 1.1323 1.6582 0.0489 0.034 Uiso 1 1 calc R . .
C21 C 0.7832(12) 0.9677(11) 0.1279(2) 0.050(2) Uani 1 1 d U . .
H21 H 0.8134 1.0745 0.1218 0.060 Uiso 1 1 calc R . .
C22 C 0.8872(10) 0.9070(9) 0.1303(2) 0.0408(19) Uani 1 1 d U . .
H22 H 0.9991 0.9660 0.1265 0.049 Uiso 1 1 calc R . .
C23 C 0.7982(10) 0.7439(9) 0.1392(2) 0.0413(19) Uani 1 1 d U . .
H23 H 0.8389 0.6735 0.1422 0.050 Uiso 1 1 calc R . .
C24 C 0.6350(11) 0.7039(12) 0.1431(2) 0.058(2) Uani 1 1 d U . .
H24 H 0.5477 0.6022 0.1492 0.069 Uiso 1 1 calc R . .
C25 C 0.6284(12) 0.8473(12) 0.1359(3) 0.053(2) Uani 1 1 d U . .
H25 H 0.5359 0.8575 0.1365 0.064 Uiso 1 1 calc R . .

loop_
_atom_site_aniso_label
_atom_site_aniso_U_11
_atom_site_aniso_U_22
_atom_site_aniso_U_33
_atom_site_aniso_U_23
_atom_site_aniso_U_13
_atom_site_aniso_U_12
Fe1 0.0296(6) 0.0332(6) 0.0239(6) 0.0032(6) 0.0007(6) 0.0163(5)
C1 0.025(4) 0.024(4) 0.033(5) -0.006(3) -0.007(4) 0.009(3)
C2 0.023(4) 0.039(5) 0.019(4) 0.006(4) -0.002(3) 0.015(4)
C3 0.026(4) 0.029(4) 0.047(5) 0.002(4) 0.005(4) 0.007(4)
C4 0.043(5) 0.026(4) 0.027(4) 0.002(4) -0.005(4) 0.018(4)
C5 0.032(4) 0.030(4) 0.008(4) 0.000(3) -0.001(3) 0.017(4)
C6 0.028(4) 0.029(4) 0.006(4) -0.005(3) -0.004(3) 0.016(4)
O6 0.021(3) 0.033(3) 0.026(3) 0.003(3) 0.001(2) 0.017(2)
N7 0.019(3) 0.024(3) 0.023(4) 0.005(3) -0.001(3) 0.013(3)
C8 0.013(4) 0.018(4) 0.045(5) -0.006(4) -0.002(3) 0.005(3)
C9 0.023(4) 0.021(4) 0.019(4) -0.004(4) 0.000(3) 0.009(3)
O9 0.042(3) 0.024(3) 0.031(3) -0.002(2) 0.002(2) 0.020(3)
N10 0.041(4) 0.024(3) 0.028(4) 0.004(3) 0.001(3) 0.022(3)
C11 0.052(5) 0.028(4) 0.008(4) -0.004(3) -0.007(4) 0.016(4)
C12 0.036(5) 0.033(4) 0.016(4) -0.005(4) -0.007(4) 0.018(4)
C13 0.032(5) 0.037(5) 0.041(6) 0.003(4) -0.001(4) 0.012(4)
C14 0.028(4) 0.020(4) 0.022(5) 0.001(3) 0.002(3) 0.005(3)
C15 0.023(4) 0.028(4) 0.021(4) 0.004(3) 0.000(4) 0.010(3)
C16 0.029(4) 0.031(4) 0.029(5) -0.001(4) 0.007(4) 0.015(4)
C17 0.040(5) 0.050(5) 0.028(6) 0.000(4) -0.004(4) 0.020(4)
C18 0.028(4) 0.039(5) 0.034(6) -0.015(4) 0.003(4) 0.010(4)
C19 0.021(4) 0.021(4) 0.052(6) -0.010(4) 0.000(4) 0.004(4)
C20 0.020(4) 0.032(4) 0.027(5) -0.007(4) -0.007(4) 0.009(4)
C21 0.087(5) 0.052(5) 0.023(4) -0.005(4) -0.007(4) 0.044(4)
C22 0.057(5) 0.052(4) 0.010(4) -0.006(3) -0.014(4) 0.025(4)
C23 0.059(4) 0.053(4) 0.018(4) -0.007(4) -0.012(4) 0.033(4)
C24 0.068(5) 0.068(5) 0.023(4) 0.001(4) -0.004(4) 0.024(4)
C25 0.073(5) 0.081(5) 0.026(4) -0.002(4) 0.004(4) 0.054(4)

loop_
_atom_type_symbol
_atom_type_description
_atom_type_scat_dispersion_real
_atom_type_scat_dispersion_imag
_atom_type_scat_source
C C 0.0033 0.0016 'International Tables Vol C Tables 4.2.6.8 and 6.1.1.4'
H H 0.0000 0.0000 'International Tables Vol C Tables 4.2.6.8 and 6.1.1.4'
N N 0.0061 0.0033 'International Tables Vol C Tables 4.2.6.8 and 6.1.1.4'
O O 0.0106 0.0060 'International Tables Vol C Tables 4.2.6.8 and 6.1.1.4'
Fe Fe 0.3463 0.8444 'International Tables Vol C Tables 4.2.6.8 and 6.1.1.4'

loop_
_geom_angle_atom_site_label_1
_geom_angle_atom_site_label_2
_geom_angle_atom_site_label_3
_geom_angle
_geom_angle_site_symmetry_1
_geom_angle_site_symmetry_3
_geom_angle_publ_flag
C24 Fe1 C21 68.4(4) . . ?
C24 Fe1 C23 41.3(3) . . ?
C21 Fe1 C23 68.2(3) . . ?
C24 Fe1 C1 162.6(3) . . ?
C21 Fe1 C1 109.0(3) . . ?
C23 Fe1 C1 155.3(3) . . ?
C24 Fe1 C3 107.1(4) . . ?
C21 Fe1 C3 158.8(3) . . ?
C23 Fe1 C3 123.0(3) . . ?
C1 Fe1 C3 68.7(3) . . ?
C24 Fe1 C2 125.0(3) . . ?
C21 Fe1 C2 124.0(3) . . ?
C23 Fe1 C2 160.7(3) . . ?
C1 Fe1 C2 41.1(3) . . ?
C3 Fe1 C2 40.4(3) . . ?
C24 Fe1 C22 68.4(4) . . ?
C21 Fe1 C22 40.1(3) . . ?
C23 Fe1 C22 40.4(3) . . ?
C1 Fe1 C22 121.5(3) . . ?
C3 Fe1 C22 159.4(3) . . ?
C2 Fe1 C22 158.4(3) . . ?
C24 Fe1 C25 41.5(3) . . ?
C21 Fe1 C25 40.0(4) . . ?
C23 Fe1 C25 69.2(3) . . ?
C1 Fe1 C25 125.5(3) . . ?
C3 Fe1 C25 123.0(4) . . ?
C2 Fe1 C25 109.6(3) . . ?
C22 Fe1 C25 67.8(4) . . ?
C24 Fe1 C5 154.7(3) . . ?
C21 Fe1 C5 124.8(3) . . ?
C23 Fe1 C5 118.9(3) . . ?
C1 Fe1 C5 41.1(3) . . ?
C3 Fe1 C5 68.2(3) . . ?
C2 Fe1 C5 68.5(3) . . ?
C22 Fe1 C5 106.8(3) . . ?
C25 Fe1 C5 161.7(3) . . ?
C24 Fe1 C4 119.2(3) . . ?
C21 Fe1 C4 160.2(3) . . ?
C23 Fe1 C4 104.7(3) . . ?
C1 Fe1 C4 69.4(3) . . ?
C3 Fe1 C4 40.4(3) . . ?
C2 Fe1 C4 68.5(3) . . ?
C22 Fe1 C4 122.8(3) . . ?
C25 Fe1 C4 156.7(4) . . ?
C5 Fe1 C4 41.1(3) . . ?
C2 C1 C5 106.9(6) . . ?
C2 C1 C6 125.2(6) . . ?
C5 C1 C6 127.5(6) . . ?
C2 C1 Fe1 69.5(4) . . ?
C5 C1 Fe1 69.7(4) . . ?
C6 C1 Fe1 131.6(5) . . ?
C3 C2 C1 108.3(6) . . ?
C3 C2 Fe1 69.8(4) . . ?
C1 C2 Fe1 69.4(4) . . ?
C2 C3 C4 109.4(6) . . ?
C2 C3 Fe1 69.8(4) . . ?
C4 C3 Fe1 70.2(4) . . ?
C3 C4 C5 107.0(6) . . ?
C3 C4 Fe1 69.4(4) . . ?
C5 C4 Fe1 69.3(4) . . ?
C1 C5 C4 108.4(6) . . ?
C1 C5 Fe1 69.2(4) . . ?
C4 C5 Fe1 69.6(4) . . ?
O6 C6 N7 122.4(6) . . ?
O6 C6 C1 120.1(6) . . ?
N7 C6 C1 117.5(6) . . ?
C6 N7 C8 123.8(5) . . ?
N7 C8 C9 111.1(6) . . ?
N7 C8 C14 111.6(5) . . ?
C9 C8 C14 107.5(6) . . ?
O9 C9 N10 123.2(7) . . ?
O9 C9 C8 121.6(6) . . ?
N10 C9 C8 115.0(6) . . ?
C9 N10 C11 121.5(6) . . ?
N10 C11 C12 110.2(6) . . ?
C13 C12 C11 178.5(8) . . ?
C15 C14 C8 115.4(6) . . ?
C20 C15 C16 117.3(7) . . ?
C20 C15 C14 120.9(7) . . ?
C16 C15 C14 121.6(6) . . ?
C17 C16 C15 121.3(7) . . ?
C16 C17 C18 119.9(8) . . ?
C17 C18 C19 119.8(8) . . ?
C20 C19 C18 119.3(7) . . ?
C19 C20 C15 122.4(7) . . ?
C25 C21 C22 109.5(8) . . ?
C25 C21 Fe1 70.4(5) . . ?
C22 C21 Fe1 70.3(5) . . ?
C21 C22 C23 108.7(8) . . ?
C21 C22 Fe1 69.6(5) . . ?
C23 C22 Fe1 69.4(4) . . ?
C22 C23 C24 107.5(8) . . ?
C22 C23 Fe1 70.2(5) . . ?
C24 C23 Fe1 69.3(5) . . ?
C23 C24 C25 107.1(9) . . ?
C23 C24 Fe1 69.4(5) . . ?
C25 C24 Fe1 69.6(5) . . ?
C21 C25 C24 107.2(8) . . ?
C21 C25 Fe1 69.6(5) . . ?
C24 C25 Fe1 68.8(5) . . ?

loop_
_geom_bond_atom_site_label_1
_geom_bond_atom_site_label_2
_geom_bond_distance
_geom_bond_site_symmetry_2
_geom_bond_publ_flag
Fe1 C24 2.034(9) . ?
Fe1 C21 2.035(9) . ?
Fe1 C23 2.035(8) . ?
Fe1 C1 2.043(8) . ?
Fe1 C3 2.044(8) . ?
Fe1 C2 2.044(7) . ?
Fe1 C22 2.045(8) . ?
Fe1 C25 2.045(9) . ?
Fe1 C5 2.050(7) . ?
Fe1 C4 2.054(7) . ?
C1 C2 1.434(9) . ?
C1 C5 1.435(9) . ?
C1 C6 1.517(10) . ?
C2 C3 1.412(10) . ?
C3 C4 1.414(9) . ?
C4 C5 1.440(9) . ?
C6 O6 1.251(8) . ?
C6 N7 1.342(8) . ?
N7 C8 1.451(8) . ?
C8 C9 1.544(10) . ?
C8 C14 1.548(9) . ?
C9 O9 1.243(8) . ?
C9 N10 1.351(8) . ?
N10 C11 1.462(9) . ?
C11 C12 1.479(10) . ?
C12 C13 1.187(10) . ?
C14 C15 1.497(10) . ?
C15 C20 1.398(9) . ?
C15 C16 1.415(10) . ?
C16 C17 1.376(11) . ?
C17 C18 1.392(10) . ?
C18 C19 1.412(12) . ?
C19 C20 1.365(11) . ?
C21 C25 1.395(13) . ?
C21 C22 1.400(11) . ?
C22 C23 1.409(11) . ?
C23 C24 1.434(12) . ?
C24 C25 1.446(12) . ?
